data_1501757
loop_
_publ_author_name
'Frommen, C.'
'S\/orby, M.H.'
'Ravindran, P.'
'Vajeeston, P.'
'Fjellv\%ag, H.'
'Hauback, B.C.'

_publ_section_title
;
 Synthesis, Crystal Structure, and Thermal Properties of the First
 Mixed-Metal and Anion-Substituted Rare Earth Borohydride LiCe(BH4)3Cl
;
_journal_issue 47
_journal_name_full 'The Journal of Physical Chemistry C'
_journal_page_first 23591
_journal_paper_doi 10.1021/jp205105j
_journal_volume 115
_journal_year 2011
_chemical_formula_sum 'B3 Ce Cl D12 Li'
_chemical_formula_weight 239.111
_space_group_IT_number 217
_symmetry_Int_Tables_number 217
_symmetry_space_group_name_Hall 'I -4 2 3'
_symmetry_space_group_name_H-M 'I -4 3 m'
_audit_creation_date 2011-01-26
_audit_creation_method 'Created with CONVERT.DLL (www.crystalimpact.com)'
_audit_update_record 2011-01-26
_cell_angle_alpha 90.000
_cell_angle_beta 90.000
_cell_angle_gamma 90.000
_cell_formula_units_Z 8
_cell_length_a 11.5917(1)
_cell_length_b 11.5917(1)
_cell_length_c 11.5917(1)
_cell_volume 1557.55(2)
_cod_data_source_file jp205105j_si_001.cif
_cod_data_source_block LI-CE-B-CL-COMB
_cod_original_cell_volume 1557.5(0)
_cod_original_sg_symbol_Hall I_-4_2_3
_cod_original_formula_sum 'Ce B3 D12 Cl Li'
_cod_database_code 1501757

loop_
_symmetry_equiv_pos_site_id
_symmetry_equiv_pos_as_xyz
1 x,y,z
2 y,-x,-z
3 -x,-y,z
4 -y,x,-z
5 -x,z,-y
6 x,-y,-z
7 -x,-z,y
8 -z,-y,x
9 -x,y,-z
10 z,-y,-x
11 z,x,y
12 y,z,x
13 -y,-z,x
14 z,-x,-y
15 -y,z,-x
16 -z,-x,y
17 -z,x,-y
18 y,-z,-x
19 -y,-x,z
20 y,x,z
21 x,-z,-y
22 x,z,y
23 -z,y,-x
24 z,y,x
25 0.500+x,0.500+y,0.500+z
26 0.500+y,0.500-x,0.500-z
27 0.500-x,0.500-y,0.500+z
28 0.500-y,0.500+x,0.500-z
29 0.500-x,0.500+z,0.500-y
30 0.500+x,0.500-y,0.500-z
31 0.500-x,0.500-z,0.500+y
32 0.500-z,0.500-y,0.500+x
33 0.500-x,0.500+y,0.500-z
34 0.500+z,0.500-y,0.500-x
35 0.500+z,0.500+x,0.500+y
36 0.500+y,0.500+z,0.500+x
37 0.500-y,0.500-z,0.500+x
38 0.500+z,0.500-x,0.500-y
39 0.500-y,0.500+z,0.500-x
40 0.500-z,0.500-x,0.500+y
41 0.500-z,0.500+x,0.500-y
42 0.500+y,0.500-z,0.500-x
43 0.500-y,0.500-x,0.500+z
44 0.500+y,0.500+x,0.500+z
45 0.500+x,0.500-z,0.500-y
46 0.500+x,0.500+z,0.500+y
47 0.500-z,0.500+y,0.500-x
48 0.500+z,0.500+y,0.500+x

loop_
_atom_site_label
_atom_site_type_symbol
_atom_site_fract_x
_atom_site_fract_y
_atom_site_fract_z
_atom_site_occupancy
_atom_site_symmetry_multiplicity
_atom_site_Wyckoff_symbol
_atom_site_calc_flag
_atom_site_thermal_displace_type
_atom_site_U_iso_or_equiv
Ce1 Ce 0.8576(7) 0.8576(7) 0.8576(7) 1.000 8 c d Biso 1.27(2)
B B 0.1295(9) 0.6237(8) 0.6237(8) 1.000 24 g d Biso 1.34(2)
D1 D 0.0273(15) 0.6163(12) 0.6163(12) 1.000 24 g d Biso 7.68(2)
D2 D 0.1747(8) 0.6417(14) 0.5357(11) 1.000 48 h d Biso 7.68(2)
D3 D 0.1548(13) 0.6888(12) 0.6888(12) 1.000 24 g d Biso 7.68(2)
Cl1 Cl 0.8902(8) 0.1098(8) 0.8902(8) 1.000 8 c d Biso 1.02(2)
Li1 Li 0.0000 0.5000 0.5000 1.000 6 b d Biso 1.30(2)
Li2 Li 0.0000 0.0000 0.0000 1.000 2 a d Uiso 1.30(2)

loop_
_atom_type_symbol
_atom_type_radius_bond
Ce 1.200
B 1.200
D 1.200
Cl 1.200
Li 1.200

loop_
_geom_angle_atom_site_label_1
_geom_angle_atom_site_label_2
_geom_angle_atom_site_label_3
_geom_angle_site_symmetry_1
_geom_angle_site_symmetry_3
_geom_angle
_geom_angle_publ_flag
Ce1 Li2 Ce1 2_466 1_444 109.47(23) no
Cl1 Li2 Cl1 4_546 1_454 109.47(34) no
Cl1 Ce1 Cl1 3_765 4_657 74.55(32) no
Cl1 Ce1 Cl1 3_765 1_565 74.55(32) no
Cl1 Ce1 Cl1 4_657 1_565 74.55(32) no
Ce1 Cl1 Ce1 3_765 2_567 103.53(36) no
Ce1 Cl1 Ce1 1_545 3_765 103.53(36) no
Ce1 Cl1 Ce1 2_567 1_545 103.53(36) no
D2 B D3 22 . 110.83(129) no

loop_
_geom_bond_atom_site_label_1
_geom_bond_atom_site_label_2
_geom_bond_site_symmetry_2
_geom_bond_distance
_geom_bond_publ_flag
Ce1 Ce1 4_757 4.6688(115) no
Ce1 Li1 24_656 8.6809(81) no
Ce1 Cl1 25 9.1914(123) no
Ce1 Li1 27_565 4.7573(81) no
Ce1 Li1 4_666 6.0901(81) no
Ce1 Cl1 3_765 2.9719(123) no
Ce1 Cl1 4_657 2.9719(123) no
Ce1 B 32_665 2.6618(123) no
Ce1 B 28_656 2.6618(123) no
Ce1 B 45_566 2.6618(132) no
Ce1 Li2 2_666 2.8590(81) no
Ce1 Cl1 1_565 2.9719(123) no
Ce1 Li2 1_666 2.8590(81) no
Ce1 Li2 3_666 2.8590(81) no
Ce1 Li2 4_666 2.8590(81) no
Ce1 Li1 48 4.7573(81) no
Ce1 Li2 3_566 10.2114(81) no
Ce1 Li1 28_656 4.7573(81) no
Ce1 Li1 26_566 7.8038(81) no
Ce1 Li1 15_656 6.0901(81) no
Ce1 Li2 26 7.1797(81) no
Ce1 B 37_665 2.6618(123) no
Ce1 Ce1 28_646 6.7851(115) no
Ce1 Ce1 3_775 4.6688(115) no
Ce1 Ce1 28_656 6.7851(115) no
Ce1 Ce1 26_566 6.7851(115) no
Ce1 Ce1 27_665 6.7851(115) no
Cl1 Cl1 3_755 3.5999(131) no
Cl1 Cl1 2_667 3.5999(131) no
Cl1 Cl1 28_646 7.3974(131) no
Ce1 B 1_655 4.9635(127) no
Ce1 Li1 25 4.7573(81) no
Ce1 B 23_756 6.5974(131) no
Ce1 B 16_765 6.5974(131) no
Ce1 B 36 5.1010(127) no
Ce1 D1 23_756 6.8406(186) no
